data_7717660
loop_
_publ_author_name
'Bencini, Andrea'
'Romano, Giammarco Maria'
'Simonini Steiner, Yschtar Tecla'
'Bazzicalupi, Carla'
'Savastano, Matteo'
'Macedi, Eleonora'
'Rossi, Patrizia'
'Paoli, Paola'
'Innocenti, Massimo'
'Conti, Luca'
'Bartoli, Francesco'

_publ_section_title
;
 Zn(II)/Cd(II) selective binding and fluorescence sensing by using
 macrocyclic tetra-amines with different fluorophores. Clues for design of
 selective chemosensors for transition metals
;
_journal_name_full 'Dalton Transactions'
_journal_paper_doi 10.1039/D4DT02415J
_journal_year 2025
_chemical_formula_sum 'C28 H35 Cl2 N6 O8.5 Zn'
_chemical_formula_weight 727.89
_space_group_crystal_system monoclinic
_space_group_IT_number 14
_space_group_name_Hall '-P 2yn'
_space_group_name_H-M_alt 'P 1 21/n 1'
_atom_sites_solution_hydrogens mixed
_audit_creation_method SHELXL-2018/3
_audit_update_record
;
2024-08-02 deposited with the CCDC.	2024-12-11 downloaded from the CCDC.
;
_cell_angle_alpha 90
_cell_angle_beta 96.977(3)
_cell_angle_gamma 90
_cell_formula_units_Z 4
_cell_length_a 10.5259(4)
_cell_length_b 17.3495(6)
_cell_length_c 16.8877(6)
_cell_measurement_reflns_used 7068
_cell_measurement_temperature 150(2)
_cell_measurement_theta_max 29.3684
_cell_measurement_theta_min 4.2163
_cell_volume 3061.18(19)
_computing_cell_refinement
;
CrysAlis RED, Oxford Diffraction Ltd.,
Version 1.171.32.5 (release 08-05-2007 CrysAlis171 .NET)
(compiled May  8 2007,13:10:02)
;
_computing_data_collection
;
CrysAlis CCD, Oxford Diffraction Ltd.,
Version 1.171.32.5 (release 08-05-2007 CrysAlis171 .NET)
(compiled May  8 2007,13:10:02)
;
_computing_data_reduction
;
CrysAlis RED, Oxford Diffraction Ltd.,
Version 1.171.32.5 (release 08-05-2007 CrysAlis171 .NET)
(compiled May  8 2007,13:10:02)
;
_computing_molecular_graphics 'Mercury 3.10.1'
_computing_publication_material 'PARST(Nardelli, 1995)'
_computing_structure_refinement 'SHELXL-2018/3 (Sheldrick, 2018)'
_computing_structure_solution 'SIR2004 (Burla, 2005)'
_diffrn_ambient_temperature 150(2)
_diffrn_detector_area_resol_mean 16.4547
_diffrn_measured_fraction_theta_full 0.995
_diffrn_measured_fraction_theta_max 0.861
_diffrn_measurement_device_type 'Xcalibur, Sapphire3'
_diffrn_measurement_method '\w scans'
_diffrn_radiation_source 'Enhance (Mo) X-ray Source'
_diffrn_radiation_type MoK\a
_diffrn_radiation_wavelength 0.71073
_diffrn_reflns_av_R_equivalents 0.0419
_diffrn_reflns_av_unetI/netI 0.0502
_diffrn_reflns_Laue_measured_fraction_full 0.995
_diffrn_reflns_Laue_measured_fraction_max 0.861
_diffrn_reflns_limit_h_max 14
_diffrn_reflns_limit_h_min -14
_diffrn_reflns_limit_k_max 23
_diffrn_reflns_limit_k_min -21
_diffrn_reflns_limit_l_max 21
_diffrn_reflns_limit_l_min -22
_diffrn_reflns_number 24336
_diffrn_reflns_point_group_measured_fraction_full 0.995
_diffrn_reflns_point_group_measured_fraction_max 0.861
_diffrn_reflns_theta_full 25.000
_diffrn_reflns_theta_max 29.433
_diffrn_reflns_theta_min 4.275
_exptl_absorpt_coefficient_mu 1.039
_exptl_absorpt_correction_T_max 1.00000
_exptl_absorpt_correction_T_min 0.83766
_exptl_absorpt_correction_type multi-scan
_exptl_absorpt_process_details
;
CrysAlisPro, Agilent Technologies,
Version 1.171.35.19 (release 27-10-2011 CrysAlis171 .NET)
(compiled Oct 27 2011,15:02:11)
Empirical absorption correction using spherical harmonics,
 implemented in SCALE3 ABSPACK scaling algorithm.
;
_exptl_crystal_density_diffrn 1.579
_exptl_crystal_description prism
_exptl_crystal_F_000 1508
_exptl_crystal_size_max 0.22
_exptl_crystal_size_mid 0.20
_exptl_crystal_size_min 0.18
_refine_diff_density_max 0.617
_refine_diff_density_min -0.561
_refine_diff_density_rms 0.082
_refine_ls_extinction_method none
_refine_ls_goodness_of_fit_ref 1.070
_refine_ls_hydrogen_treatment mixed
_refine_ls_matrix_type full
_refine_ls_number_parameters 431
_refine_ls_number_reflns 7298
_refine_ls_number_restraints 1
_refine_ls_restrained_S_all 1.070
_refine_ls_R_factor_all 0.0842
_refine_ls_R_factor_gt 0.0590
_refine_ls_shift/su_max 0.001
_refine_ls_shift/su_mean 0.000
_refine_ls_structure_factor_coef Fsqd
_refine_ls_weighting_details 'w=1/[\s^2^(Fo^2^)+(0.0507P)^2^+5.6088P] where P=(Fo^2^+2Fc^2^)/3'
_refine_ls_weighting_scheme calc
_refine_ls_wR_factor_gt 0.1326
_refine_ls_wR_factor_ref 0.1448
_reflns_Friedel_coverage 0.000
_reflns_number_gt 5479
_reflns_number_total 7298
_reflns_threshold_expression 'I > 2\s(I)'
_cod_data_source_file d4dt02415j2.cif
_cod_data_source_block ZnL3-ClO4-05H2O
_cod_original_sg_symbol_H-M 'P 21/n'
_cod_original_formula_sum 'C28 H35 Cl2 N6 O8.50 Zn'
_cod_database_code 7717660
_shelx_shelxl_version_number 2018/3
_shelx_space_group_comment
;
The symmetry employed for this shelxl refinement is uniquely defined
by the following loop, which should always be used as a source of
symmetry information in preference to the above space-group names.
They are only intended as comments.
;

loop_
_space_group_symop_operation_xyz
'x, y, z'
'-x+1/2, y+1/2, -z+1/2'
'-x, -y, -z'
'x-1/2, -y-1/2, z-1/2'

loop_
_atom_site_label
_atom_site_type_symbol
_atom_site_fract_x
_atom_site_fract_y
_atom_site_fract_z
_atom_site_U_iso_or_equiv
_atom_site_adp_type
_atom_site_occupancy
_atom_site_site_symmetry_order
_atom_site_calc_flag
_atom_site_refinement_flags_posn
_atom_site_refinement_flags_adp
_atom_site_refinement_flags_occupancy
_atom_site_disorder_assembly
_atom_site_disorder_group
Zn1 Zn 0.38042(4) 0.12861(2) 0.78364(2) 0.02744(12) Uani 1 1 d . . . . .
Cl1 Cl 0.72816(9) 0.14545(5) 0.07807(6) 0.0393(2) Uani 1 1 d . . . . .
O11 O 0.6409(3) 0.2015(2) 0.0981(3) 0.0925(15) Uani 1 1 d . . . . .
O12 O 0.6604(3) 0.07475(16) 0.05993(18) 0.0524(8) Uani 1 1 d . . . . .
O13 O 0.7889(3) 0.1706(2) 0.0118(2) 0.0706(10) Uani 1 1 d . . . . .
O14 O 0.8245(3) 0.1358(2) 0.1425(2) 0.0637(9) Uani 1 1 d . . . . .
Cl2 Cl 0.71928(9) 0.48268(6) 0.87556(6) 0.0417(2) Uani 1 1 d . . . . .
O21A O 0.7229(9) 0.4436(6) 0.7975(6) 0.046(2) Uiso 0.487(9) 1 d . . P A 1
O22A O 0.8308(10) 0.5294(6) 0.8926(6) 0.067(3) Uiso 0.487(9) 1 d . . P A 1
O23A O 0.7238(6) 0.4184(4) 0.9280(4) 0.050(2) Uiso 0.487(9) 1 d . . P A 1
O24A O 0.6089(8) 0.5243(5) 0.8829(6) 0.070(3) Uiso 0.487(9) 1 d . . P A 1
O21B O 0.6956(19) 0.4607(11) 0.7938(11) 0.058(6) Uiso 0.254(12) 1 d . . P A 2
O22B O 0.6472(15) 0.5540(8) 0.8509(9) 0.047(4) Uiso 0.254(12) 1 d . . P A 2
O23B O 0.6669(18) 0.4560(11) 0.9395(9) 0.068(6) Uiso 0.254(12) 1 d . . P A 2
O24B O 0.8547(11) 0.5086(8) 0.8983(8) 0.021(3) Uiso 0.254(12) 1 d . . P A 2
O21C O 0.6966(17) 0.4237(10) 0.8224(11) 0.068(5) Uiso 0.260(11) 1 d . . P A 3
O22C O 0.6076(15) 0.4899(9) 0.9292(9) 0.061(5) Uiso 0.260(11) 1 d . . P A 3
O23C O 0.706(3) 0.5585(13) 0.8425(13) 0.106(8) Uiso 0.260(11) 1 d . . P A 3
O24C O 0.8411(17) 0.4855(12) 0.9237(12) 0.076(6) Uiso 0.260(11) 1 d . . P A 3
N1 N 0.5069(3) 0.03320(17) 0.82667(19) 0.0327(7) Uani 1 1 d . . . . .
H1N H 0.481(4) 0.011(2) 0.868(3) 0.039 Uiso 1 1 d . U . . .
N2 N 0.5708(3) 0.18609(17) 0.79196(19) 0.0353(7) Uani 1 1 d . . . . .
N3 N 0.3611(3) 0.18126(19) 0.6669(2) 0.0391(8) Uani 1 1 d . . . . .
H3N H 0.326(4) 0.228(3) 0.668(3) 0.047 Uiso 1 1 d . U . . .
N4 N 0.2845(3) 0.03511(17) 0.70884(19) 0.0360(7) Uani 1 1 d . . . . .
N5 N 0.3527(3) 0.24165(16) 0.84142(18) 0.0315(7) Uani 1 1 d . . . . .
N6 N 0.2379(3) 0.08389(16) 0.85365(19) 0.0314(7) Uani 1 1 d . . . . .
C1 C 0.6376(4) 0.0591(2) 0.8492(3) 0.0394(9) Uani 1 1 d . . . . .
H1A H 0.697498 0.015913 0.844114 0.047 Uiso 1 1 calc R U . . .
H1B H 0.648085 0.076041 0.905651 0.047 Uiso 1 1 calc R U . . .
C2 C 0.6694(4) 0.1261(2) 0.7958(3) 0.0425(9) Uani 1 1 d . . . . .
H2A H 0.753168 0.148460 0.816957 0.051 Uiso 1 1 calc R U . . .
H2B H 0.676060 0.106538 0.741340 0.051 Uiso 1 1 calc R U . . .
C3 C 0.5683(4) 0.2328(2) 0.7189(3) 0.0462(10) Uani 1 1 d . . . . .
H3A H 0.657122 0.241854 0.707374 0.055 Uiso 1 1 calc R U . . .
H3B H 0.529171 0.283541 0.727531 0.055 Uiso 1 1 calc R U . . .
C4 C 0.4932(4) 0.1935(2) 0.6478(2) 0.0421(10) Uani 1 1 d . . . . .
H4A H 0.492125 0.226200 0.599671 0.050 Uiso 1 1 calc R U . . .
H4B H 0.533131 0.143495 0.637223 0.050 Uiso 1 1 calc R U . . .
C5 C 0.2810(5) 0.1357(2) 0.6073(3) 0.0472(10) Uani 1 1 d . . . . .
H5A H 0.304298 0.147138 0.553522 0.057 Uiso 1 1 calc R U . . .
H5B H 0.189960 0.149697 0.608140 0.057 Uiso 1 1 calc R U . . .
C6 C 0.2993(4) 0.0496(2) 0.6251(2) 0.0433(10) Uani 1 1 d . . . . .
H6A H 0.235209 0.019421 0.590226 0.052 Uiso 1 1 calc R U . . .
H6B H 0.385658 0.033321 0.614205 0.052 Uiso 1 1 calc R U . . .
C7 C 0.3494(4) -0.0370(2) 0.7375(2) 0.0404(9) Uani 1 1 d . . . . .
H7A H 0.338141 -0.076110 0.694552 0.049 Uiso 1 1 calc R U . . .
H7B H 0.309544 -0.057044 0.783485 0.049 Uiso 1 1 calc R U . . .
C8 C 0.4911(4) -0.0239(2) 0.7624(2) 0.0393(9) Uani 1 1 d . . . . .
H8A H 0.532568 -0.072962 0.780984 0.047 Uiso 1 1 calc R U . . .
H8B H 0.532229 -0.005193 0.716274 0.047 Uiso 1 1 calc R U . . .
C9 C 0.5840(4) 0.2348(2) 0.8625(3) 0.0403(9) Uani 1 1 d . . . . .
H9A H 0.643900 0.277380 0.854743 0.048 Uiso 1 1 calc R U . . .
H9B H 0.621802 0.204110 0.908877 0.048 Uiso 1 1 calc R U . . .
C10 C 0.4596(4) 0.2684(2) 0.8807(2) 0.0369(9) Uani 1 1 d . . . . .
C11 C 0.4601(5) 0.3239(2) 0.9415(3) 0.0476(10) Uani 1 1 d . . . . .
H11 H 0.538656 0.344069 0.966677 0.057 Uiso 1 1 calc R U . . .
C12 C 0.3475(5) 0.3482(3) 0.9639(3) 0.0562(13) Uani 1 1 d . . . . .
H12 H 0.347333 0.383323 1.007040 0.067 Uiso 1 1 calc R U . . .
C13 C 0.2301(5) 0.3216(2) 0.9232(2) 0.0431(10) Uani 1 1 d . . . . .
C14 C 0.1085(6) 0.3456(3) 0.9405(3) 0.0584(14) Uani 1 1 d . . . . .
H14 H 0.102399 0.378776 0.984661 0.070 Uiso 1 1 calc R U . . .
C15 C 0.0017(5) 0.3226(3) 0.8959(4) 0.0635(15) Uani 1 1 d . . . . .
H15 H -0.079387 0.339017 0.908785 0.076 Uiso 1 1 calc R U . . .
C16 C 0.0093(4) 0.2744(2) 0.8302(3) 0.0547(13) Uani 1 1 d . . . . .
H16 H -0.067074 0.259199 0.798088 0.066 Uiso 1 1 calc R U . . .
C17 C 0.1257(4) 0.2485(2) 0.8112(3) 0.0391(9) Uani 1 1 d . . . . .
H17 H 0.129907 0.215899 0.766440 0.047 Uiso 1 1 calc R U . . .
C18 C 0.2375(4) 0.2709(2) 0.8589(2) 0.0341(8) Uani 1 1 d . . . . .
C19 C 0.1509(4) 0.0343(2) 0.7244(3) 0.0429(10) Uani 1 1 d . . . . .
H19A H 0.114601 -0.017621 0.712427 0.051 Uiso 1 1 calc R U . . .
H19B H 0.101541 0.071501 0.688339 0.051 Uiso 1 1 calc R U . . .
C20 C 0.1366(4) 0.0548(2) 0.8098(2) 0.0367(9) Uani 1 1 d . . . . .
C21 C 0.0173(4) 0.0451(2) 0.8392(3) 0.0442(10) Uani 1 1 d . . . . .
H21 H -0.053208 0.023459 0.806143 0.053 Uiso 1 1 calc R U . . .
C22 C 0.0047(4) 0.0665(2) 0.9140(3) 0.0433(10) Uani 1 1 d . . . . .
H22 H -0.076493 0.063507 0.933042 0.052 Uiso 1 1 calc R U . . .
C23 C 0.1138(4) 0.0941(2) 0.9655(2) 0.0361(9) Uani 1 1 d . . . . .
C24 C 0.1104(4) 0.1123(2) 1.0457(3) 0.0419(10) Uani 1 1 d . . . . .
H24 H 0.031520 0.110386 1.067627 0.050 Uiso 1 1 calc R U . . .
C25 C 0.2200(4) 0.1329(2) 1.0929(3) 0.0404(9) Uani 1 1 d . . . . .
H25 H 0.217332 0.143964 1.147780 0.048 Uiso 1 1 calc R U . . .
C26 C 0.3362(4) 0.1377(2) 1.0605(2) 0.0360(8) Uani 1 1 d . . . . .
H26 H 0.411957 0.152148 1.093569 0.043 Uiso 1 1 calc R U . . .
C27 C 0.3416(3) 0.1219(2) 0.9820(2) 0.0335(8) Uani 1 1 d . . . . .
H27 H 0.420792 0.125501 0.960577 0.040 Uiso 1 1 calc R U . . .
C28 C 0.2290(3) 0.09996(18) 0.9321(2) 0.0293(7) Uani 1 1 d . . . . .
O1W O 0.5785(8) 0.6888(5) 0.8356(5) 0.078(2) Uiso 0.5 1 d . . P . .

loop_
_atom_site_aniso_label
_atom_site_aniso_U_11
_atom_site_aniso_U_22
_atom_site_aniso_U_33
_atom_site_aniso_U_23
_atom_site_aniso_U_13
_atom_site_aniso_U_12
Zn1 0.0302(2) 0.0240(2) 0.0290(2) 0.00133(16) 0.00709(16) 0.00265(16)
Cl1 0.0447(5) 0.0312(4) 0.0419(6) -0.0015(4) 0.0044(4) -0.0041(4)
O11 0.052(2) 0.050(2) 0.182(5) -0.042(3) 0.036(3) -0.0066(16)
O12 0.071(2) 0.0327(15) 0.0506(19) -0.0068(13) -0.0033(16) -0.0129(14)
O13 0.066(2) 0.093(3) 0.053(2) 0.017(2) 0.0069(17) -0.022(2)
O14 0.068(2) 0.065(2) 0.057(2) 0.0109(17) 0.0004(17) -0.0222(17)
Cl2 0.0394(5) 0.0456(5) 0.0402(6) 0.0027(4) 0.0050(4) 0.0016(4)
N1 0.0352(17) 0.0302(15) 0.0340(18) 0.0025(13) 0.0098(14) 0.0026(12)
N2 0.0352(17) 0.0316(16) 0.0397(19) 0.0048(14) 0.0071(14) 0.0008(13)
N3 0.051(2) 0.0301(16) 0.0364(19) 0.0037(14) 0.0053(15) 0.0071(14)
N4 0.0442(18) 0.0319(16) 0.0315(17) 0.0000(13) 0.0036(14) 0.0022(13)
N5 0.0381(17) 0.0223(14) 0.0356(17) 0.0021(12) 0.0098(14) 0.0007(12)
N6 0.0299(15) 0.0245(14) 0.0403(18) 0.0020(13) 0.0067(13) 0.0005(11)
C1 0.037(2) 0.0349(19) 0.046(2) 0.0020(17) 0.0036(18) 0.0071(16)
C2 0.0320(19) 0.042(2) 0.055(3) 0.0106(19) 0.0092(18) 0.0018(17)
C3 0.050(2) 0.033(2) 0.059(3) 0.0119(19) 0.021(2) 0.0035(18)
C4 0.054(2) 0.036(2) 0.039(2) 0.0105(17) 0.0194(19) 0.0065(18)
C5 0.068(3) 0.040(2) 0.032(2) 0.0001(18) -0.001(2) 0.010(2)
C6 0.059(3) 0.040(2) 0.030(2) 0.0001(17) 0.0014(19) 0.0001(19)
C7 0.058(3) 0.0256(17) 0.038(2) -0.0039(16) 0.0062(19) 0.0042(17)
C8 0.055(2) 0.0268(18) 0.038(2) 0.0041(16) 0.0133(19) 0.0110(16)
C9 0.037(2) 0.0321(19) 0.050(3) 0.0015(17) -0.0016(18) -0.0036(16)
C10 0.052(2) 0.0229(17) 0.036(2) 0.0042(15) 0.0039(18) -0.0014(15)
C11 0.063(3) 0.032(2) 0.046(3) -0.0032(18) 0.000(2) -0.0029(19)
C12 0.093(4) 0.036(2) 0.041(3) -0.0032(19) 0.012(3) 0.008(2)
C13 0.070(3) 0.0257(18) 0.037(2) 0.0087(16) 0.019(2) 0.0102(18)
C14 0.088(4) 0.038(2) 0.058(3) 0.006(2) 0.043(3) 0.014(2)
C15 0.064(3) 0.044(3) 0.092(4) 0.019(3) 0.049(3) 0.020(2)
C16 0.037(2) 0.040(2) 0.089(4) 0.019(2) 0.017(2) 0.0042(18)
C17 0.042(2) 0.0261(17) 0.050(3) 0.0091(17) 0.0101(19) 0.0063(15)
C18 0.043(2) 0.0241(16) 0.038(2) 0.0082(15) 0.0140(17) 0.0042(15)
C19 0.041(2) 0.040(2) 0.046(3) -0.0017(18) -0.0015(19) -0.0018(17)
C20 0.035(2) 0.0271(17) 0.048(2) 0.0028(16) 0.0032(17) -0.0019(14)
C21 0.034(2) 0.037(2) 0.060(3) 0.004(2) 0.0021(19) -0.0010(16)
C22 0.032(2) 0.036(2) 0.064(3) 0.007(2) 0.0131(19) 0.0008(16)
C23 0.0355(19) 0.0258(17) 0.049(2) 0.0068(16) 0.0159(17) 0.0058(15)
C24 0.046(2) 0.0297(19) 0.055(3) 0.0025(17) 0.028(2) 0.0084(16)
C25 0.050(2) 0.0325(19) 0.040(2) -0.0005(17) 0.0138(19) 0.0105(17)
C26 0.048(2) 0.0247(17) 0.036(2) 0.0013(15) 0.0061(17) 0.0074(15)
C27 0.0328(18) 0.0286(17) 0.041(2) 0.0019(16) 0.0124(16) 0.0033(14)
C28 0.0345(18) 0.0184(14) 0.037(2) 0.0013(14) 0.0112(15) 0.0028(13)

loop_
_atom_type_symbol
_atom_type_description
_atom_type_scat_dispersion_real
_atom_type_scat_dispersion_imag
_atom_type_scat_source
C C 0.0033 0.0016 'International Tables Vol C Tables 4.2.6.8 and 6.1.1.4'
H H 0.0000 0.0000 'International Tables Vol C Tables 4.2.6.8 and 6.1.1.4'
N N 0.0061 0.0033 'International Tables Vol C Tables 4.2.6.8 and 6.1.1.4'
O O 0.0106 0.0060 'International Tables Vol C Tables 4.2.6.8 and 6.1.1.4'
Cl Cl 0.1484 0.1585 'International Tables Vol C Tables 4.2.6.8 and 6.1.1.4'
Zn Zn 0.2839 1.4301 'International Tables Vol C Tables 4.2.6.8 and 6.1.1.4'

loop_
_geom_angle_atom_site_label_1
_geom_angle_atom_site_label_2
_geom_angle_atom_site_label_3
_geom_angle
_geom_angle_site_symmetry_1
_geom_angle_site_symmetry_3
_geom_angle_publ_flag
N3 Zn1 N6 130.98(13) . . ?
N3 Zn1 N1 127.44(12) . . ?
N6 Zn1 N1 88.94(11) . . ?
N3 Zn1 N4 78.70(12) . . ?
N6 Zn1 N4 75.60(12) . . ?
N1 Zn1 N4 81.54(12) . . ?
N3 Zn1 N5 91.41(12) . . ?
N6 Zn1 N5 86.55(11) . . ?
N1 Zn1 N5 128.82(12) . . ?
N4 Zn1 N5 144.87(12) . . ?
N3 Zn1 N2 81.50(13) . . ?
N6 Zn1 N2 143.54(12) . . ?
N1 Zn1 N2 79.15(11) . . ?
N4 Zn1 N2 134.92(12) . . ?
N5 Zn1 N2 75.09(11) . . ?
O14 Cl1 O11 109.1(3) . . ?
O14 Cl1 O13 107.1(2) . . ?
O11 Cl1 O13 110.3(3) . . ?
O14 Cl1 O12 110.91(19) . . ?
O11 Cl1 O12 108.7(2) . . ?
O13 Cl1 O12 110.7(2) . . ?
O21C Cl2 O23C 115.6(12) . . ?
O24A Cl2 O23A 108.6(5) . . ?
O23B Cl2 O21B 129.9(10) . . ?
O24A Cl2 O22A 111.3(6) . . ?
O23A Cl2 O22A 110.8(5) . . ?
O21C Cl2 O24C 118.2(10) . . ?
O23C Cl2 O24C 103.1(12) . . ?
O24A Cl2 O21A 115.4(5) . . ?
O23A Cl2 O21A 101.0(5) . . ?
O22A Cl2 O21A 109.2(5) . . ?
O23B Cl2 O24B 111.4(8) . . ?
O21B Cl2 O24B 112.2(9) . . ?
O23B Cl2 O22B 105.4(10) . . ?
O21B Cl2 O22B 85.9(10) . . ?
O24B Cl2 O22B 105.0(8) . . ?
O21C Cl2 O22C 110.8(10) . . ?
O23C Cl2 O22C 96.3(11) . . ?
O24C Cl2 O22C 110.5(10) . . ?
C1 N1 C8 115.0(3) . . ?
C1 N1 Zn1 111.8(2) . . ?
C8 N1 Zn1 104.8(2) . . ?
C9 N2 C2 112.4(3) . . ?
C9 N2 C3 110.9(3) . . ?
C2 N2 C3 111.6(3) . . ?
C9 N2 Zn1 107.9(2) . . ?
C2 N2 Zn1 108.2(2) . . ?
C3 N2 Zn1 105.6(2) . . ?
C5 N3 C4 113.9(3) . . ?
C5 N3 Zn1 112.4(3) . . ?
C4 N3 Zn1 105.9(2) . . ?
C19 N4 C6 113.2(3) . . ?
C19 N4 C7 110.5(3) . . ?
C6 N4 C7 111.2(3) . . ?
C19 N4 Zn1 106.6(2) . . ?
C6 N4 Zn1 109.2(2) . . ?
C7 N4 Zn1 105.8(2) . . ?
C10 N5 C18 118.8(3) . . ?
C10 N5 Zn1 112.4(2) . . ?
C18 N5 Zn1 125.7(2) . . ?
C20 N6 C28 118.4(3) . . ?
C20 N6 Zn1 113.3(3) . . ?
C28 N6 Zn1 126.1(2) . . ?
N1 C1 C2 110.3(3) . . ?
N2 C2 C1 111.1(3) . . ?
N2 C3 C4 111.7(3) . . ?
N3 C4 C3 107.8(3) . . ?
N3 C5 C6 110.1(3) . . ?
N4 C6 C5 109.3(3) . . ?
N4 C7 C8 111.4(3) . . ?
N1 C8 C7 109.0(3) . . ?
N2 C9 C10 113.3(3) . . ?
N5 C10 C11 122.3(4) . . ?
N5 C10 C9 118.2(3) . . ?
C11 C10 C9 119.4(4) . . ?
C12 C11 C10 119.5(4) . . ?
C11 C12 C13 120.3(4) . . ?
C18 C13 C14 118.8(5) . . ?
C18 C13 C12 116.8(4) . . ?
C14 C13 C12 124.4(4) . . ?
C15 C14 C13 121.2(5) . . ?
C14 C15 C16 120.1(4) . . ?
C17 C16 C15 121.0(5) . . ?
C16 C17 C18 119.1(4) . . ?
N5 C18 C17 118.3(3) . . ?
N5 C18 C13 121.9(4) . . ?
C17 C18 C13 119.8(4) . . ?
N4 C19 C20 112.3(3) . . ?
N6 C20 C21 122.6(4) . . ?
N6 C20 C19 117.2(3) . . ?
C21 C20 C19 120.2(4) . . ?
C22 C21 C20 119.5(4) . . ?
C21 C22 C23 120.0(4) . . ?
C24 C23 C28 120.0(4) . . ?
C24 C23 C22 123.4(4) . . ?
C28 C23 C22 116.6(4) . . ?
C25 C24 C23 120.4(4) . . ?
C24 C25 C26 120.1(4) . . ?
C27 C26 C25 120.6(4) . . ?
C26 C27 C28 120.1(3) . . ?
N6 C28 C23 122.6(3) . . ?
N6 C28 C27 118.6(3) . . ?
C23 C28 C27 118.7(3) . . ?

loop_
_geom_bond_atom_site_label_1
_geom_bond_atom_site_label_2
_geom_bond_distance
_geom_bond_site_symmetry_2
_geom_bond_publ_flag
Zn1 N3 2.160(3) . ?
Zn1 N6 2.164(3) . ?
Zn1 N1 2.192(3) . ?
Zn1 N4 2.222(3) . ?
Zn1 N5 2.226(3) . ?
Zn1 N2 2.227(3) . ?
Cl1 O14 1.405(4) . ?
Cl1 O11 1.406(3) . ?
Cl1 O13 1.423(3) . ?
Cl1 O12 1.433(3) . ?
Cl2 O21C 1.362(16) . ?
Cl2 O23B 1.353(15) . ?
Cl2 O24A 1.387(8) . ?
Cl2 O23C 1.43(2) . ?
Cl2 O23A 1.421(7) . ?
Cl2 O21B 1.425(19) . ?
Cl2 O22A 1.426(9) . ?
Cl2 O24C 1.434(17) . ?
Cl2 O21A 1.487(9) . ?
Cl2 O24B 1.499(11) . ?
Cl2 O22B 1.484(14) . ?
Cl2 O22C 1.574(15) . ?
N1 C1 1.454(5) . ?
N1 C8 1.465(5) . ?
N2 C9 1.454(5) . ?
N2 C2 1.466(5) . ?
N2 C3 1.475(5) . ?
N3 C5 1.464(5) . ?
N3 C4 1.480(5) . ?
N4 C19 1.461(5) . ?
N4 C6 1.463(5) . ?
N4 C7 1.478(5) . ?
N5 C10 1.320(5) . ?
N5 C18 1.379(5) . ?
N6 C20 1.322(5) . ?
N6 C28 1.368(5) . ?
C1 C2 1.533(5) . ?
C3 C4 1.517(6) . ?
C5 C6 1.531(5) . ?
C7 C8 1.517(6) . ?
C9 C10 1.498(5) . ?
C10 C11 1.407(6) . ?
C11 C12 1.354(7) . ?
C12 C13 1.416(7) . ?
C13 C18 1.407(5) . ?
C13 C14 1.409(6) . ?
C14 C15 1.336(8) . ?
C15 C16 1.401(7) . ?
C16 C17 1.379(6) . ?
C17 C18 1.398(6) . ?
C19 C20 1.510(6) . ?
C20 C21 1.415(5) . ?
C21 C22 1.340(6) . ?
C22 C23 1.436(6) . ?
C23 C24 1.395(6) . ?
C23 C28 1.402(5) . ?
C24 C25 1.367(6) . ?
C25 C26 1.403(5) . ?
C26 C27 1.361(5) . ?
C27 C28 1.420(5) . ?
